data_2310615
loop_
_publ_author_name
'Jost, K.H.'

_publ_section_title
;
 Die Struktur des Bleipolyphosphats (Pb (P O3)2)X und allegemeiner
 Ueberblick ueber Polyphosphatstrukturen
;
_journal_name_full 'Acta Crystallographica (1,1948-23,1967)'
_journal_page_first 1539
_journal_page_last 1544
_journal_volume 17
_journal_year 1964
_chemical_formula_sum 'O6 P2 Pb'
_chemical_name_systematic 'Pb (P O3)2'
_space_group_IT_number 14
_symmetry_space_group_name_Hall '-P 2ybc'
_symmetry_space_group_name_H-M 'P 1 21/c 1'
_cell_angle_alpha 90
_cell_angle_beta 90.5
_cell_angle_gamma 90
_cell_formula_units_Z 8
_cell_length_a 7.29
_cell_length_b 7.95
_cell_length_c 17.28
_cell_volume 1001.433
_citation_journal_id_ASTM ACCRA9
_cod_data_source_file Jost_ACCRA9_1964_175.cif
_cod_data_source_block O6P2Pb1
_cod_original_formula_sum 'O6 P2 Pb1'
_cod_database_code 2310615

loop_
_symmetry_equiv_pos_as_xyz
x,y,z
-x,y+1/2,-z+1/2
-x,-y,-z
x,-y-1/2,z-1/2

loop_
_atom_site_label
_atom_site_type_symbol
_atom_site_fract_x
_atom_site_fract_y
_atom_site_fract_z
_atom_site_occupancy
_atom_site_U_iso_or_equiv
O8 O-2 0.75 0.645 0.072 1 0.0
O1 O-2 0.09 0.843 0.041 1 0.0
O9 O-2 0.8 0.104 0.233 1 0.0
O4 O-2 0.742 0.354 0.108 1 0.0
P1 P+5 0.133 0.517 0.193 1 0.0
O12 O-2 0.212 0.6 0.121 1 0.0
O11 O-2 0.162 0.337 0.183 1 0.0
O10 O-2 0.585 0.581 0.19 1 0.0
P2 P+5 0.74 0.518 0.145 1 0.0
P4 P+5 0.248 0.781 0.09 1 0.0
Pb2 Pb+2 0.4793 0.1471 0.1759 1 0.0
O3 O-2 0.423 0.768 0.042 1 0.0
P3 P+5 0.643 0.794 0.041 1 0.0
O7 O-2 0.299 0.165 0.04 1 0.0
Pb1 Pb+2 0.9733 0.1194 0.1033 1 0.0
O5 O-2 0.659 0.938 0.095 1 0.0
O2 O-2 0.277 0.899 0.153 1 0.0
O6 O-2 0.919 0.538 0.192 1 0.0
